data_9015122
loop_
_publ_author_name
'Takagi, J.'
'Takeuchi, Y.'

_publ_section_title
;
 The crystal structure of lillianite
;
_journal_name_full 'Acta Crystallographica, Section B'
_journal_page_first 649
_journal_page_last 651
_journal_paper_doi 10.1107/S0567740872002924
_journal_volume 28
_journal_year 1972
_chemical_compound_source 'Tsubakihara mine, Gifu Prefecture, Japan'
_chemical_formula_sum 'Bi2 Pb3 S6'
_chemical_name_mineral Lillianite
_space_group_IT_number 63
_symmetry_space_group_name_Hall '-B 2 2b'
_symmetry_space_group_name_H-M 'B b m m'
_cell_angle_alpha 90
_cell_angle_beta 90
_cell_angle_gamma 90
_cell_length_a 13.5350
_cell_length_b 20.451
_cell_length_c 4.104
_cell_formula_units_Z 4
_cell_volume 1136.005
_database_code_amcsd 0018399
_exptl_crystal_density_diffrn 7.203
_cod_original_formula_sum 'Pb3 Bi2 S6'
_cod_database_code 9015122

loop_
_space_group_symop_operation_xyz
x,y,z
1/2+x,y,1/2+z
-x,1/2+y,z
1/2-x,1/2+y,1/2+z
x,1/2-y,-z
1/2+x,1/2-y,1/2-z
x,y,-z
1/2+x,y,1/2-z
-x,-y,z
1/2-x,-y,1/2+z
x,1/2-y,z
1/2+x,1/2-y,1/2+z
-x,1/2+y,-z
1/2-x,1/2+y,1/2-z
-x,-y,-z
1/2-x,-y,1/2-z

loop_
_atom_site_label
_atom_site_fract_x
_atom_site_fract_y
_atom_site_fract_z
_atom_site_occupancy
_atom_site_U_iso_or_equiv
PbM1 0.08960 0.13380 0.50000 0.50000 0.02001
BiM1 0.08960 0.13380 0.50000 0.50000 0.02001
PbM2 0.36350 0.04950 0.50000 0.50000 0.01507
BiM2 0.36350 0.04950 0.50000 0.50000 0.01507
PbM3 0.32390 0.25000 0.00000 1.00000 0.03825
S1 0.23860 0.09560 0.00000 1.00000 0.02558
S2 0.00000 0.00000 0.50000 1.00000 0.02736
S3 0.18220 0.25000 0.50000 1.00000 0.02052
S4 0.45610 0.16300 0.50000 1.00000 0.01798

loop_
_cod_related_entry_id
_cod_related_entry_database
_cod_related_entry_code
1 AMCSD 0018399
